data_7052680
loop_
_publ_author_name
'Man, Bradley Y.-W.'
'Bhadbhade, Mohan'
'Messerle, Barbara A.'

_publ_section_title
;
 Rhodium(i) complexes bearing N-donor ligands: catalytic activity
 towards intramolecular cyclization of alkynoic acids and ligand
 lability
;
_journal_issue 8
_journal_name_full 'New Journal of Chemistry'
_journal_page_first 1730
_journal_paper_doi 10.1039/c1nj20094a
_journal_volume 35
_journal_year 2011
_chemical_formula_sum 'C56 H39 B F24 N7 Rh'
_chemical_formula_weight 1379.66
_chemical_name_systematic
;
?
;
_space_group_IT_number 14
_symmetry_cell_setting monoclinic
_symmetry_space_group_name_Hall '-P 2ybc'
_symmetry_space_group_name_H-M 'P 1 21/c 1'
_atom_sites_solution_hydrogens geom
_atom_sites_solution_primary direct
_atom_sites_solution_secondary difmap
_audit_creation_method SHELXL-97
_cell_angle_alpha 90.00
_cell_angle_beta 100.600(2)
_cell_angle_gamma 90.00
_cell_formula_units_Z 4
_cell_length_a 19.3288(6)
_cell_length_b 16.2023(5)
_cell_length_c 17.9993(6)
_cell_measurement_reflns_used 9928
_cell_measurement_temperature 150(2)
_cell_measurement_theta_max 27.01
_cell_measurement_theta_min 2.303
_cell_volume 5540.7(3)
_computing_cell_refinement
;
APEX2(Bruker, 2007, Bruker AXS Inc.,Madison, USA)
;
_computing_data_collection
;
APEX2(Bruker, 2007, Bruker AXS Inc., Madison, USA)
;
_computing_data_reduction
;
APEX2(Bruker, 2007, Bruker AXS Inc., Madison, USA)
;
_computing_molecular_graphics 'SHELXTL-Plus. Sheldrick, G. M. (2008)'
_computing_structure_refinement 'SHELXL-97. Sheldrick, G. M. (2008)'
_computing_structure_solution 'SHELXS-97. Sheldrick, G. M. (2008)'
_diffrn_ambient_temperature 150(2)
_diffrn_measured_fraction_theta_full 0.999
_diffrn_measured_fraction_theta_max 0.999
_diffrn_measurement_device_type 'Bruker kappa APEXII CCD Area Detector'
_diffrn_measurement_method '\f scans, and \w scans with \k offsets'
_diffrn_radiation_monochromator graphite
_diffrn_radiation_source 'fine-focus sealed tube'
_diffrn_radiation_type MoK\a
_diffrn_radiation_wavelength 0.71073
_diffrn_reflns_av_R_equivalents 0.0586
_diffrn_reflns_av_sigmaI/netI 0.0527
_diffrn_reflns_limit_h_max 22
_diffrn_reflns_limit_h_min -22
_diffrn_reflns_limit_k_max 19
_diffrn_reflns_limit_k_min -19
_diffrn_reflns_limit_l_max 20
_diffrn_reflns_limit_l_min -21
_diffrn_reflns_number 42642
_diffrn_reflns_theta_full 25.00
_diffrn_reflns_theta_max 25.00
_diffrn_reflns_theta_min 2.12
_exptl_absorpt_coefficient_mu 0.436
_exptl_absorpt_correction_T_max 0.9643
_exptl_absorpt_correction_T_min 0.9045
_exptl_absorpt_correction_type multi-scan
_exptl_absorpt_process_details '(SADABS; Sheldrick, 2003)'
_exptl_crystal_colour Yellow
_exptl_crystal_density_diffrn 1.654
_exptl_crystal_density_method 'not measured'
_exptl_crystal_description Plates
_exptl_crystal_F_000 2760
_exptl_crystal_size_max 0.23
_exptl_crystal_size_mid 0.12
_exptl_crystal_size_min 0.08
_refine_diff_density_max 0.908
_refine_diff_density_min -0.650
_refine_diff_density_rms 0.077
_refine_ls_extinction_method none
_refine_ls_goodness_of_fit_ref 1.054
_refine_ls_hydrogen_treatment constr
_refine_ls_matrix_type full
_refine_ls_number_parameters 958
_refine_ls_number_reflns 9734
_refine_ls_number_restraints 264
_refine_ls_restrained_S_all 1.126
_refine_ls_R_factor_all 0.0582
_refine_ls_R_factor_gt 0.0442
_refine_ls_shift/su_max 0.002
_refine_ls_shift/su_mean 0.000
_refine_ls_structure_factor_coef Fsqd
_refine_ls_weighting_details 'calc w=1/[\s^2^(Fo^2^)+(0.1000P)^2^+0.6624P] where P=(Fo^2^+2Fc^2^)/3'
_refine_ls_weighting_scheme calc
_refine_ls_wR_factor_gt 0.1302
_refine_ls_wR_factor_ref 0.1455
_reflns_number_gt 7903
_reflns_number_total 9734
_reflns_threshold_expression >2sigma(I)
_cod_data_source_file c1nj20094a.txt
_cod_data_source_block 2a
_cod_depositor_comments
;
The following automatic conversions were performed:

'_symmetry_cell_setting' value 'Monoclinic' changed to 'monoclinic'
according to /home/saulius/struct/CIF-dictionaries/cif_core.dic
dictionary named 'cif_core.dic' version 2.4.1 from
2010-06-29.

'_exptl_absorpt_correction_type' value 'Multi-scan'
changed to 'multi-scan' according to
/home/saulius/struct/CIF-dictionaries/cif_core.dic dictionary named
'cif_core.dic' version 2.4.1 from 2010-06-29.

Automatic conversion script
Id: cif_fix_values 1715 2011-07-08 13:25:40Z adriana 
;
_cod_original_sg_symbol_H-M P2(1)/c
_cod_database_code 7052680

loop_
_symmetry_equiv_pos_as_xyz
'x, y, z'
'-x, y+1/2, -z+1/2'
'-x, -y, -z'
'x, -y-1/2, z-1/2'

loop_
_atom_site_label
_atom_site_type_symbol
_atom_site_fract_x
_atom_site_fract_y
_atom_site_fract_z
_atom_site_U_iso_or_equiv
_atom_site_adp_type
_atom_site_occupancy
_atom_site_symmetry_multiplicity
_atom_site_calc_flag
_atom_site_refinement_flags
_atom_site_disorder_assembly
_atom_site_disorder_group
Rh1 Rh 0.663151(13) 0.698564(15) 0.937192(15) 0.02296(12) Uani 1 1 d . . .
N1 N 0.79843(17) 0.8547(2) 0.71185(18) 0.0377(8) Uani 1 1 d . . .
H1A H 0.8141 0.8214 0.6801 0.045 Uiso 1 1 calc R . .
H1B H 0.7803 0.9028 0.6961 0.045 Uiso 1 1 calc R . .
C1 C 0.81749(17) 0.7557(2) 1.01756(19) 0.0231(7) Uani 1 1 d . . .
C2 C 0.80901(17) 0.7813(2) 0.9360(2) 0.0228(7) Uani 1 1 d . . .
C3 C 0.83446(17) 0.7307(2) 0.8841(2) 0.0239(7) Uani 1 1 d . . .
H3 H 0.8543 0.6785 0.8999 0.029 Uiso 1 1 calc R . .
C4 C 0.83109(17) 0.7555(2) 0.8109(2) 0.0263(8) Uani 1 1 d . . .
H4 H 0.8487 0.7201 0.7766 0.032 Uiso 1 1 calc R . .
C5 C 0.80227(18) 0.8318(2) 0.7856(2) 0.0274(8) Uani 1 1 d . . .
C6 C 0.77685(19) 0.8827(2) 0.8379(2) 0.0281(8) Uani 1 1 d . . .
H6 H 0.7569 0.9348 0.8221 0.034 Uiso 1 1 calc R . .
C7 C 0.78051(18) 0.8578(2) 0.9116(2) 0.0261(8) Uani 1 1 d . . .
H7 H 0.7634 0.8931 0.9462 0.031 Uiso 1 1 calc R . .
N11 N 0.81065(14) 0.66503(16) 1.02355(16) 0.0222(6) Uani 1 1 d . . .
N12 N 0.75121(15) 0.62827(16) 0.98646(17) 0.0242(6) Uani 1 1 d . . .
C13 C 0.7633(2) 0.5476(2) 0.9959(2) 0.0299(8) Uani 1 1 d . . .
H13 H 0.7304 0.5058 0.9767 0.036 Uiso 1 1 calc R . .
C14 C 0.8294(2) 0.5327(2) 1.0372(2) 0.0359(9) Uani 1 1 d . . .
H14 H 0.8498 0.4804 1.0514 0.043 Uiso 1 1 calc R . .
C15 C 0.8595(2) 0.6079(2) 1.0534(2) 0.0314(8) Uani 1 1 d . . .
H15 H 0.9057 0.6185 1.0804 0.038 Uiso 1 1 calc R . .
N21 N 0.76409(16) 0.79471(16) 1.05519(17) 0.0258(7) Uani 1 1 d . . .
N22 N 0.69479(15) 0.77933(17) 1.02849(18) 0.0265(7) Uani 1 1 d . . .
C23 C 0.6598(2) 0.8298(2) 1.0664(2) 0.0356(9) Uani 1 1 d . . .
H23 H 0.6100 0.8318 1.0608 0.043 Uiso 1 1 calc R . .
C24 C 0.7056(3) 0.8790(2) 1.1150(3) 0.0462(11) Uani 1 1 d . . .
H24 H 0.6934 0.9204 1.1478 0.055 Uiso 1 1 calc R . .
C25 C 0.7720(2) 0.8565(2) 1.1067(2) 0.0373(9) Uani 1 1 d . . .
H25 H 0.8151 0.8797 1.1320 0.045 Uiso 1 1 calc R . .
N31 N 0.88588(16) 0.77858(19) 1.05978(17) 0.0296(7) Uani 1 1 d . . .
N32 N 0.90347(18) 0.7593(2) 1.13529(18) 0.0381(8) Uani 1 1 d . . .
C33 C 0.9691(2) 0.7835(3) 1.1542(3) 0.0479(11) Uani 1 1 d . . .
H33 H 0.9963 0.7781 1.2036 0.058 Uiso 1 1 calc R . .
C34 C 0.9942(3) 0.8181(3) 1.0932(3) 0.0575(13) Uani 1 1 d . . .
H34 H 1.0398 0.8402 1.0935 0.069 Uiso 1 1 calc R . .
C35 C 0.9403(2) 0.8135(3) 1.0338(3) 0.0412(10) Uani 1 1 d . . .
H35 H 0.9407 0.8313 0.9836 0.049 Uiso 1 1 calc R . .
C41 C 0.5990(2) 0.7944(2) 0.8786(2) 0.0343(9) Uani 1 1 d . . .
H41 H 0.6267 0.8323 0.9116 0.041 Uiso 1 1 calc R . .
C42 C 0.55588(19) 0.7410(2) 0.9100(2) 0.0342(9) Uani 1 1 d . . .
H42 H 0.5566 0.7429 0.9629 0.041 Uiso 1 1 calc R . .
C43 C 0.5078(2) 0.6798(3) 0.8620(3) 0.0435(10) Uani 1 1 d . . .
H43A H 0.4935 0.7030 0.8105 0.052 Uiso 1 1 calc R . .
H43B H 0.4648 0.6727 0.8837 0.052 Uiso 1 1 calc R . .
C44 C 0.5411(2) 0.5956(3) 0.8558(2) 0.0383(9) Uani 1 1 d . . .
H44A H 0.5288 0.5588 0.8954 0.046 Uiso 1 1 calc R . .
H44B H 0.5213 0.5711 0.8060 0.046 Uiso 1 1 calc R . .
C45 C 0.6202(2) 0.6000(2) 0.8645(2) 0.0349(9) Uani 1 1 d . . .
H45 H 0.6472 0.5635 0.8997 0.042 Uiso 1 1 calc R . .
C46 C 0.6564(2) 0.6528(2) 0.8252(2) 0.0326(8) Uani 1 1 d . . .
H46 H 0.7064 0.6513 0.8364 0.039 Uiso 1 1 calc R . .
C47 C 0.6217(2) 0.7129(3) 0.7655(3) 0.0462(11) Uani 1 1 d . . .
H47A H 0.5774 0.6882 0.7381 0.055 Uiso 1 1 calc R . .
H47B H 0.6531 0.7218 0.7285 0.055 Uiso 1 1 calc R . .
C48 C 0.6050(2) 0.7967(2) 0.7976(3) 0.0420(11) Uani 1 1 d . . .
H48A H 0.6424 0.8364 0.7913 0.050 Uiso 1 1 calc R . .
H48B H 0.5601 0.8175 0.7679 0.050 Uiso 1 1 calc R . .
B1 B 0.2455(2) 0.6478(2) 0.7553(2) 0.0222(8) Uani 1 1 d . . .
C51 C 0.25103(17) 0.74885(19) 0.7517(2) 0.0214(7) Uani 1 1 d . . .
C52 C 0.31459(18) 0.78987(19) 0.7767(2) 0.0228(7) Uani 1 1 d . . .
H52 H 0.3544 0.7589 0.8000 0.027 Uiso 1 1 calc R . .
C53 C 0.32134(18) 0.8746(2) 0.7685(2) 0.0236(7) Uani 1 1 d . A .
C54 C 0.26581(19) 0.9217(2) 0.7338(2) 0.0284(8) Uani 1 1 d . . .
H54 H 0.2708 0.9795 0.7277 0.034 Uiso 1 1 calc R . .
C55 C 0.20198(19) 0.8825(2) 0.7076(2) 0.0284(8) Uani 1 1 d . . .
C56 C 0.19504(19) 0.7980(2) 0.7170(2) 0.0261(8) Uani 1 1 d . . .
H56 H 0.1507 0.7729 0.6992 0.031 Uiso 1 1 calc R . .
C57 C 0.39148(15) 0.91410(16) 0.79915(16) 0.0311(6) Uani 1 1 d DU . .
F51A F 0.4195(3) 0.8886(4) 0.8688(2) 0.0359(12) Uani 0.40 1 d PDU A 1
F52A F 0.3896(4) 0.9963(2) 0.8012(4) 0.0276(12) Uani 0.40 1 d PDU A 1
F53A F 0.4384(3) 0.8947(4) 0.7554(3) 0.0291(12) Uani 0.40 1 d PDU A 1
F51B F 0.3980(4) 0.9212(4) 0.8740(2) 0.0445(13) Uani 0.40 1 d PDU A 2
F52B F 0.3945(4) 0.9906(3) 0.7725(4) 0.0383(15) Uani 0.40 1 d PDU A 2
F53B F 0.4454(3) 0.8724(4) 0.7843(4) 0.0404(14) Uani 0.40 1 d PDU A 2
F51C F 0.3864(7) 0.9831(6) 0.8380(7) 0.061(5) Uiso 0.20 1 d PD A 3
F52C F 0.4245(7) 0.9341(9) 0.7427(6) 0.082(6) Uiso 0.20 1 d PD A 3
F53C F 0.4359(6) 0.8648(6) 0.8451(7) 0.042(3) Uiso 0.20 1 d PD A 3
C58 C 0.1411(2) 0.9305(3) 0.6665(3) 0.0467(11) Uani 1 1 d . . .
F54 F 0.14276(17) 1.00847(16) 0.6852(3) 0.1249(19) Uani 1 1 d . . .
F55 F 0.07941(13) 0.90282(16) 0.67367(19) 0.0627(8) Uani 1 1 d . . .
F56 F 0.1392(2) 0.9294(3) 0.5916(2) 0.1112(15) Uani 1 1 d . . .
C61 C 0.16602(17) 0.61903(19) 0.76496(19) 0.0210(7) Uani 1 1 d . . .
C62 C 0.13424(17) 0.6560(2) 0.8200(2) 0.0237(7) Uani 1 1 d . . .
H62 H 0.1570 0.7016 0.8474 0.028 Uiso 1 1 calc R . .
C63 C 0.07025(18) 0.6285(2) 0.8363(2) 0.0251(8) Uani 1 1 d . . .
C64 C 0.03444(18) 0.5644(2) 0.7961(2) 0.0284(8) Uani 1 1 d . . .
H64 H -0.0096 0.5462 0.8064 0.034 Uiso 1 1 calc R . .
C65 C 0.06425(18) 0.5271(2) 0.7403(2) 0.0300(8) Uani 1 1 d . . .
C66 C 0.12868(18) 0.5532(2) 0.7259(2) 0.0257(8) Uani 1 1 d . . .
H66 H 0.1483 0.5254 0.6881 0.031 Uiso 1 1 calc R . .
C67 C 0.04006(19) 0.6708(2) 0.8967(2) 0.0316(8) Uani 1 1 d . . .
F61 F 0.08839(14) 0.68687(17) 0.95807(14) 0.0533(7) Uani 1 1 d . . .
F62 F 0.01156(15) 0.74339(15) 0.87499(16) 0.0590(8) Uani 1 1 d . . .
F63 F -0.01000(15) 0.62718(16) 0.92053(18) 0.0615(8) Uani 1 1 d . . .
C68 C 0.0253(2) 0.4574(3) 0.6957(3) 0.0432(11) Uani 1 1 d . . .
F64 F -0.04347(13) 0.47120(17) 0.67807(17) 0.0597(8) Uani 1 1 d . . .
F65 F 0.03289(15) 0.38613(14) 0.73483(18) 0.0619(8) Uani 1 1 d . . .
F66 F 0.04799(16) 0.44236(19) 0.63178(18) 0.0732(9) Uani 1 1 d . . .
C71 C 0.26773(17) 0.61807(18) 0.6754(2) 0.0216(7) Uani 1 1 d . . .
C72 C 0.21900(18) 0.6170(2) 0.6069(2) 0.0268(8) Uani 1 1 d . . .
H72 H 0.1714 0.6311 0.6074 0.032 Uiso 1 1 calc R . .
C73 C 0.23775(19) 0.5963(2) 0.5389(2) 0.0285(8) Uani 1 1 d . B .
C75 C 0.35615(19) 0.5793(2) 0.6011(2) 0.0274(8) Uani 1 1 d . B .
C76 C 0.33734(18) 0.60009(19) 0.6692(2) 0.0242(7) Uani 1 1 d . . .
H76 H 0.3729 0.6022 0.7133 0.029 Uiso 1 1 calc R . .
C77 C 0.18306(16) 0.59559(19) 0.46731(18) 0.0427(7) Uani 1 1 d DU . .
F71A F 0.1912(4) 0.6660(3) 0.4280(4) 0.0499(14) Uani 0.40 1 d PDU B 1
F72A F 0.1172(3) 0.5997(4) 0.4790(5) 0.0467(15) Uani 0.40 1 d PDU B 1
F73A F 0.1879(4) 0.5348(4) 0.4201(4) 0.0490(14) Uani 0.40 1 d PDU B 1
F71B F 0.2037(4) 0.6312(5) 0.4087(3) 0.0621(15) Uani 0.40 1 d PDU B 2
F72B F 0.1224(3) 0.6320(4) 0.4746(4) 0.0361(13) Uani 0.40 1 d PDU B 2
F73B F 0.1661(4) 0.5174(2) 0.4480(4) 0.0525(15) Uani 0.40 1 d PDU B 2
F71C F 0.2091(5) 0.5756(8) 0.4056(4) 0.031(3) Uiso 0.20 1 d PD B 3
F72C F 0.1443(7) 0.6624(5) 0.4510(8) 0.070(5) Uiso 0.20 1 d PD B 3
F73C F 0.1385(6) 0.5335(6) 0.4752(7) 0.061(4) Uiso 0.20 1 d PD B 3
C78 C 0.43174(17) 0.55880(18) 0.59985(18) 0.0416(7) Uani 1 1 d DU . .
F74A F 0.4555(4) 0.5088(3) 0.6598(3) 0.0363(13) Uani 0.40 1 d PDU C 1
F75A F 0.4757(4) 0.6199(3) 0.6032(4) 0.0519(15) Uani 0.40 1 d PDU C 1
F76A F 0.4374(3) 0.5105(4) 0.5400(3) 0.0438(12) Uani 0.40 1 d PDU C 1
F74B F 0.4537(4) 0.4888(3) 0.6336(4) 0.0413(14) Uani 0.40 1 d PDU C 2
F75B F 0.4741(3) 0.6178(3) 0.6389(3) 0.0327(11) Uani 0.40 1 d PDU C 2
F76B F 0.4472(4) 0.5596(5) 0.5311(2) 0.0578(14) Uani 0.40 1 d PDU C 2
F74C F 0.4440(7) 0.4811(3) 0.5830(8) 0.055(4) Uiso 0.20 1 d PD C 3
F75C F 0.4753(7) 0.5774(9) 0.6640(5) 0.090(6) Uiso 0.20 1 d PD C 3
F76C F 0.4542(6) 0.6048(7) 0.5460(6) 0.039(3) Uiso 0.20 1 d PD C 3
C81 C 0.29732(16) 0.61155(19) 0.82992(19) 0.0203(7) Uani 1 1 d . . .
C82 C 0.33142(17) 0.53505(19) 0.8318(2) 0.0216(7) Uani 1 1 d . . .
H82 H 0.3251 0.5028 0.7870 0.026 Uiso 1 1 calc R . .
C83 C 0.37435(16) 0.50427(19) 0.89675(19) 0.0212(7) Uani 1 1 d . . .
C84 C 0.38504(18) 0.54840(19) 0.96300(19) 0.0231(7) Uani 1 1 d . . .
H84 H 0.4154 0.5283 1.0068 0.028 Uiso 1 1 calc R . .
C85 C 0.35015(18) 0.6233(2) 0.9642(2) 0.0238(7) Uani 1 1 d . D .
C86 C 0.30786(17) 0.65359(19) 0.8992(2) 0.0232(7) Uani 1 1 d . . .
H86 H 0.2850 0.7051 0.9017 0.028 Uiso 1 1 calc R . .
C87 C 0.41096(18) 0.4232(2) 0.8924(2) 0.0257(8) Uani 1 1 d . . .
F81 F 0.36531(11) 0.36128(12) 0.87435(14) 0.0405(6) Uani 1 1 d . . .
F82 F 0.45063(12) 0.42294(12) 0.83905(13) 0.0378(5) Uani 1 1 d . . .
F83 F 0.45301(13) 0.40213(14) 0.95649(13) 0.0446(6) Uani 1 1 d . . .
C88 C 0.35945(15) 0.67193(17) 1.03623(17) 0.0366(7) Uani 1 1 d DU . .
F84A F 0.3709(4) 0.6217(4) 1.0962(4) 0.0355(14) Uani 0.40 1 d PDU D 1
F85A F 0.3043(3) 0.7188(4) 1.0434(5) 0.0309(12) Uani 0.40 1 d PDU D 1
F86A F 0.4151(3) 0.7222(4) 1.0433(4) 0.0388(13) Uani 0.40 1 d PDU D 1
F84B F 0.3959(3) 0.6340(4) 1.0966(4) 0.0445(16) Uani 0.40 1 d PDU D 2
F85B F 0.2973(3) 0.6922(4) 1.0528(5) 0.0473(16) Uani 0.40 1 d PDU D 2
F86B F 0.3933(3) 0.7428(3) 1.0292(4) 0.0486(15) Uani 0.40 1 d PDU D 2
F84C F 0.4264(3) 0.6902(9) 1.0641(8) 0.064(5) Uiso 0.20 1 d PD D 3
F85C F 0.3363(7) 0.6265(8) 1.0884(7) 0.078(6) Uiso 0.20 1 d PD D 3
F86C F 0.3238(6) 0.7425(5) 1.0306(9) 0.059(5) Uiso 0.20 1 d PD D 3
C74 C 0.3063(2) 0.5765(2) 0.5345(2) 0.0303(8) Uani 1 1 d . . .
H74 H 0.3191 0.5615 0.4878 0.036 Uiso 1 1 calc R B .

loop_
_atom_site_aniso_label
_atom_site_aniso_U_11
_atom_site_aniso_U_22
_atom_site_aniso_U_33
_atom_site_aniso_U_23
_atom_site_aniso_U_13
_atom_site_aniso_U_12
Rh1 0.01999(18) 0.02331(17) 0.02510(19) 0.00243(10) 0.00290(12) 0.00235(10)
N1 0.0385(19) 0.0499(19) 0.0247(18) 0.0076(15) 0.0057(14) 0.0056(15)
C1 0.0222(18) 0.0257(17) 0.0212(19) -0.0024(14) 0.0039(14) -0.0047(13)
C2 0.0224(18) 0.0241(15) 0.0211(19) 0.0010(14) 0.0020(14) -0.0030(13)
C3 0.0194(17) 0.0262(17) 0.025(2) 0.0014(15) 0.0020(14) 0.0011(14)
C4 0.0233(18) 0.0326(18) 0.023(2) -0.0025(16) 0.0054(15) 0.0020(15)
C5 0.0216(18) 0.0366(19) 0.023(2) 0.0044(16) 0.0021(14) -0.0061(15)
C6 0.0274(19) 0.0295(17) 0.029(2) 0.0070(15) 0.0078(15) 0.0004(14)
C7 0.0272(19) 0.0259(17) 0.028(2) -0.0013(15) 0.0117(15) -0.0030(14)
N11 0.0218(15) 0.0220(14) 0.0214(16) 0.0029(12) 0.0006(12) 0.0005(11)
N12 0.0238(15) 0.0222(14) 0.0262(17) 0.0016(12) 0.0040(12) -0.0004(11)
C13 0.032(2) 0.0208(16) 0.037(2) 0.0025(15) 0.0074(16) 0.0032(14)
C14 0.040(2) 0.0288(19) 0.037(2) 0.0039(17) 0.0019(18) 0.0113(16)
C15 0.030(2) 0.041(2) 0.021(2) 0.0040(16) 0.0000(15) 0.0088(16)
N21 0.0333(17) 0.0253(15) 0.0206(17) -0.0007(12) 0.0092(13) -0.0028(12)
N22 0.0271(17) 0.0255(14) 0.0284(18) 0.0028(13) 0.0094(13) 0.0025(12)
C23 0.041(2) 0.035(2) 0.035(2) 0.0034(18) 0.0190(18) 0.0079(17)
C24 0.069(3) 0.035(2) 0.040(3) -0.0112(19) 0.024(2) 0.005(2)
C25 0.054(3) 0.0283(18) 0.031(2) -0.0075(17) 0.0118(19) -0.0069(17)
N31 0.0275(17) 0.0375(16) 0.0222(17) 0.0000(13) -0.0001(13) -0.0085(13)
N32 0.041(2) 0.050(2) 0.0197(18) -0.0032(15) -0.0055(14) -0.0091(16)
C33 0.041(3) 0.063(3) 0.034(3) -0.009(2) -0.005(2) -0.014(2)
C34 0.037(3) 0.084(3) 0.048(3) -0.003(3) -0.002(2) -0.026(2)
C35 0.036(2) 0.054(2) 0.034(2) -0.0024(19) 0.0072(19) -0.0157(19)
C41 0.026(2) 0.034(2) 0.041(2) 0.0139(17) 0.0007(17) 0.0060(15)
C42 0.0230(19) 0.044(2) 0.034(2) 0.0149(18) 0.0012(16) 0.0088(16)
C43 0.024(2) 0.056(2) 0.049(3) 0.018(2) 0.0047(19) -0.0032(18)
C44 0.032(2) 0.046(2) 0.034(2) 0.0020(19) -0.0025(17) -0.0117(18)
C45 0.028(2) 0.038(2) 0.035(2) -0.0035(18) -0.0030(17) 0.0005(16)
C46 0.0273(19) 0.044(2) 0.025(2) -0.0088(17) 0.0024(15) -0.0049(16)
C47 0.045(3) 0.064(3) 0.029(2) 0.007(2) 0.0045(19) -0.011(2)
C48 0.030(2) 0.053(3) 0.042(3) 0.021(2) 0.0037(19) -0.0007(17)
B1 0.0191(19) 0.0207(17) 0.025(2) -0.0001(16) 0.0007(16) 0.0008(14)
C51 0.0190(17) 0.0225(16) 0.0225(18) -0.0014(14) 0.0029(13) 0.0006(13)
C52 0.0212(18) 0.0235(16) 0.0235(19) 0.0016(14) 0.0033(14) 0.0038(13)
C53 0.0242(18) 0.0233(16) 0.0240(19) -0.0021(14) 0.0062(14) -0.0007(13)
C54 0.035(2) 0.0193(16) 0.034(2) 0.0034(15) 0.0131(16) 0.0029(14)
C55 0.0242(19) 0.0294(18) 0.033(2) 0.0038(15) 0.0079(16) 0.0065(14)
C56 0.0235(18) 0.0277(18) 0.027(2) 0.0037(14) 0.0053(15) 0.0025(13)
C57 0.0308(14) 0.0268(12) 0.0360(15) -0.0009(12) 0.0068(12) -0.0044(11)
F51A 0.038(3) 0.033(3) 0.034(2) -0.005(2) -0.002(2) -0.004(2)
F52A 0.030(3) 0.0226(16) 0.033(3) -0.0087(19) 0.014(3) -0.0091(18)
F53A 0.016(2) 0.031(3) 0.039(3) 0.000(2) 0.001(2) 0.006(2)
F51B 0.043(3) 0.053(3) 0.0338(19) -0.005(2) -0.001(2) -0.017(3)
F52B 0.037(3) 0.0257(19) 0.050(3) 0.003(2) 0.001(3) -0.010(2)
F53B 0.023(2) 0.037(3) 0.059(3) -0.005(3) -0.002(3) 0.0008(19)
C58 0.035(2) 0.042(2) 0.063(3) 0.026(2) 0.008(2) 0.0106(18)
F54 0.054(2) 0.0287(15) 0.267(6) 0.012(2) -0.035(3) 0.0144(13)
F55 0.0280(13) 0.0546(15) 0.102(2) 0.0271(15) 0.0041(14) 0.0126(11)
F56 0.082(3) 0.179(4) 0.073(3) 0.071(3) 0.0125(19) 0.062(3)
C61 0.0179(17) 0.0207(15) 0.0224(19) 0.0032(13) -0.0012(13) 0.0012(12)
C62 0.0205(17) 0.0240(16) 0.0244(19) 0.0037(14) -0.0020(14) -0.0013(13)
C63 0.0217(18) 0.0250(16) 0.027(2) 0.0044(14) 0.0004(14) 0.0045(13)
C64 0.0164(17) 0.0320(18) 0.035(2) 0.0038(16) -0.0015(15) -0.0030(14)
C65 0.0229(18) 0.0284(18) 0.036(2) -0.0023(16) -0.0026(16) -0.0041(14)
C66 0.0230(18) 0.0254(16) 0.027(2) -0.0011(15) 0.0006(15) 0.0031(14)
C67 0.0250(19) 0.0349(19) 0.036(2) 0.0032(17) 0.0083(16) 0.0016(16)
F61 0.0418(15) 0.0844(19) 0.0335(15) -0.0168(13) 0.0060(11) 0.0035(13)
F62 0.0721(19) 0.0487(15) 0.0601(18) 0.0068(13) 0.0219(15) 0.0340(13)
F63 0.0572(17) 0.0630(16) 0.077(2) -0.0162(15) 0.0451(15) -0.0189(13)
C68 0.031(2) 0.049(2) 0.050(3) -0.016(2) 0.007(2) -0.0123(18)
F64 0.0309(13) 0.0706(17) 0.070(2) -0.0257(15) -0.0104(12) -0.0123(12)
F65 0.0576(17) 0.0332(13) 0.092(2) -0.0122(13) 0.0072(15) -0.0177(11)
F66 0.0642(19) 0.093(2) 0.067(2) -0.0470(17) 0.0257(16) -0.0439(16)
C71 0.0239(17) 0.0154(14) 0.0242(19) 0.0013(13) 0.0009(14) -0.0010(12)
C72 0.0223(18) 0.0275(17) 0.028(2) 0.0050(15) -0.0029(15) 0.0038(14)
C73 0.032(2) 0.0266(17) 0.024(2) 0.0026(15) -0.0017(15) 0.0043(15)
C75 0.0260(19) 0.0296(18) 0.026(2) 0.0065(15) 0.0035(15) 0.0047(14)
C76 0.0223(17) 0.0236(16) 0.025(2) 0.0034(14) 0.0005(14) 0.0006(13)
C77 0.0479(16) 0.0501(16) 0.0257(16) -0.0045(13) -0.0048(13) 0.0131(15)
F71A 0.059(3) 0.053(2) 0.029(3) 0.007(2) -0.013(2) 0.013(3)
F72A 0.040(2) 0.057(4) 0.036(3) -0.008(3) -0.012(2) 0.011(2)
F73A 0.059(3) 0.055(2) 0.027(3) -0.012(2) -0.007(2) 0.012(3)
F71B 0.072(3) 0.090(4) 0.021(3) 0.001(3) -0.001(2) 0.009(3)
F72B 0.040(2) 0.032(3) 0.027(3) 0.001(3) -0.018(2) 0.015(2)
F73B 0.064(4) 0.051(2) 0.031(3) -0.023(2) -0.022(3) 0.023(2)
C78 0.0331(15) 0.0521(16) 0.0411(17) -0.0012(13) 0.0108(14) 0.0103(12)
F74A 0.034(3) 0.041(3) 0.036(2) -0.009(2) 0.012(2) 0.028(2)
F75A 0.034(3) 0.062(3) 0.066(4) 0.002(2) 0.024(3) 0.002(2)
F76A 0.037(3) 0.061(3) 0.037(2) 0.001(2) 0.018(2) 0.018(3)
F74B 0.033(3) 0.036(2) 0.055(3) -0.018(2) 0.009(3) 0.022(2)
F75B 0.020(2) 0.045(2) 0.040(3) 0.008(2) 0.023(2) -0.0028(18)
F76B 0.046(3) 0.085(4) 0.045(2) -0.011(2) 0.018(2) 0.015(3)
C81 0.0138(16) 0.0236(16) 0.0231(19) 0.0024(14) 0.0021(13) -0.0018(12)
C82 0.0213(17) 0.0213(15) 0.0217(19) -0.0025(13) 0.0023(14) -0.0037(13)
C83 0.0187(16) 0.0236(16) 0.0205(18) 0.0020(14) 0.0019(13) -0.0014(13)
C84 0.0244(18) 0.0241(16) 0.0198(18) 0.0023(14) 0.0008(14) -0.0003(13)
C85 0.0235(18) 0.0256(16) 0.0217(19) -0.0001(14) 0.0029(14) -0.0017(13)
C86 0.0202(17) 0.0206(15) 0.029(2) 0.0005(14) 0.0050(14) 0.0003(13)
C87 0.0267(19) 0.0249(16) 0.0238(19) 0.0003(14) -0.0003(15) 0.0013(14)
F81 0.0388(13) 0.0205(10) 0.0603(16) -0.0009(10) 0.0042(11) -0.0053(9)
F82 0.0445(13) 0.0287(10) 0.0437(14) -0.0021(10) 0.0175(11) 0.0075(9)
F83 0.0541(15) 0.0401(12) 0.0330(14) -0.0004(10) -0.0095(11) 0.0226(11)
C88 0.0502(17) 0.0317(14) 0.0249(15) -0.0038(12) -0.0008(13) 0.0078(11)
F84A 0.049(4) 0.038(3) 0.014(2) -0.0052(18) -0.008(3) 0.010(2)
F85A 0.057(2) 0.014(3) 0.023(3) -0.001(2) 0.014(2) 0.006(2)
F86A 0.047(2) 0.028(3) 0.032(3) -0.008(2) -0.016(3) 0.005(2)
F84B 0.059(3) 0.047(3) 0.021(3) -0.008(2) -0.012(3) 0.013(3)
F85B 0.056(2) 0.051(4) 0.033(3) -0.014(3) 0.004(2) 0.018(2)
F86B 0.069(3) 0.032(2) 0.037(3) -0.014(2) -0.010(3) -0.005(2)
C74 0.035(2) 0.0320(19) 0.024(2) 0.0008(16) 0.0037(16) 0.0040(16)

loop_
_atom_type_symbol
_atom_type_description
_atom_type_scat_dispersion_real
_atom_type_scat_dispersion_imag
_atom_type_scat_source
C C 0.0033 0.0016 'International Tables Vol C Tables 4.2.6.8 and 6.1.1.4'
H H 0.0000 0.0000 'International Tables Vol C Tables 4.2.6.8 and 6.1.1.4'
B B 0.0013 0.0007 'International Tables Vol C Tables 4.2.6.8 and 6.1.1.4'
N N 0.0061 0.0033 'International Tables Vol C Tables 4.2.6.8 and 6.1.1.4'
F F 0.0171 0.0103 'International Tables Vol C Tables 4.2.6.8 and 6.1.1.4'
Rh Rh -1.1178 0.9187 'International Tables Vol C Tables 4.2.6.8 and 6.1.1.4'

loop_
_geom_angle_atom_site_label_1
_geom_angle_atom_site_label_2
_geom_angle_atom_site_label_3
_geom_angle
_geom_angle_site_symmetry_1
_geom_angle_site_symmetry_3
_geom_angle_publ_flag
N22 Rh1 N12 84.89(11) . . ?
N22 Rh1 C46 156.26(13) . . ?
N12 Rh1 C46 96.55(13) . . ?
N22 Rh1 C45 165.96(14) . . ?
N12 Rh1 C45 92.67(13) . . ?
C46 Rh1 C45 37.74(15) . . ?
N22 Rh1 C41 89.58(14) . . ?
N12 Rh1 C41 162.04(13) . . ?
C46 Rh1 C41 81.81(16) . . ?
C45 Rh1 C41 96.65(16) . . ?
N22 Rh1 C42 96.22(14) . . ?
N12 Rh1 C42 159.89(13) . . ?
C46 Rh1 C42 90.45(15) . . ?
C45 Rh1 C42 81.38(15) . . ?
C41 Rh1 C42 37.80(14) . . ?
C5 N1 H1A 120.0 . . ?
C5 N1 H1B 120.0 . . ?
H1A N1 H1B 120.0 . . ?
N31 C1 N21 107.3(3) . . ?
N31 C1 N11 107.5(3) . . ?
N21 C1 N11 108.2(2) . . ?
N31 C1 C2 111.5(3) . . ?
N21 C1 C2 111.7(3) . . ?
N11 C1 C2 110.4(3) . . ?
C7 C2 C3 118.6(3) . . ?
C7 C2 C1 121.2(3) . . ?
C3 C2 C1 120.1(3) . . ?
C4 C3 C2 120.8(3) . . ?
C4 C3 H3 119.6 . . ?
C2 C3 H3 119.6 . . ?
C3 C4 C5 121.3(3) . . ?
C3 C4 H4 119.4 . . ?
C5 C4 H4 119.4 . . ?
N1 C5 C4 120.3(3) . . ?
N1 C5 C6 121.8(3) . . ?
C4 C5 C6 117.9(3) . . ?
C7 C6 C5 120.7(3) . . ?
C7 C6 H6 119.6 . . ?
C5 C6 H6 119.6 . . ?
C6 C7 C2 120.8(3) . . ?
C6 C7 H7 119.6 . . ?
C2 C7 H7 119.6 . . ?
N12 N11 C15 111.1(3) . . ?
N12 N11 C1 118.6(2) . . ?
C15 N11 C1 129.7(3) . . ?
C13 N12 N11 104.8(3) . . ?
C13 N12 Rh1 133.9(2) . . ?
N11 N12 Rh1 121.1(2) . . ?
N12 C13 C14 111.4(3) . . ?
N12 C13 H13 124.3 . . ?
C14 C13 H13 124.3 . . ?
C15 C14 C13 106.1(3) . . ?
C15 C14 H14 126.9 . . ?
C13 C14 H14 126.9 . . ?
C14 C15 N11 106.6(3) . . ?
C14 C15 H15 126.7 . . ?
N11 C15 H15 126.7 . . ?
C25 N21 N22 110.9(3) . . ?
C25 N21 C1 129.0(3) . . ?
N22 N21 C1 119.0(3) . . ?
C23 N22 N21 105.5(3) . . ?
C23 N22 Rh1 133.1(3) . . ?
N21 N22 Rh1 121.1(2) . . ?
N22 C23 C24 110.8(4) . . ?
N22 C23 H23 124.6 . . ?
C24 C23 H23 124.6 . . ?
C25 C24 C23 106.4(4) . . ?
C25 C24 H24 126.8 . . ?
C23 C24 H24 126.8 . . ?
N21 C25 C24 106.3(4) . . ?
N21 C25 H25 126.8 . . ?
C24 C25 H25 126.8 . . ?
C35 N31 N32 111.7(3) . . ?
C35 N31 C1 128.3(3) . . ?
N32 N31 C1 119.8(3) . . ?
C33 N32 N31 103.9(3) . . ?
N32 C33 C34 112.1(4) . . ?
N32 C33 H33 124.0 . . ?
C34 C33 H33 124.0 . . ?
C35 C34 C33 105.7(4) . . ?
C35 C34 H34 127.1 . . ?
C33 C34 H34 127.1 . . ?
C34 C35 N31 106.6(4) . . ?
C34 C35 H35 126.7 . . ?
N31 C35 H35 126.7 . . ?
C42 C41 C48 125.2(4) . . ?
C42 C41 Rh1 71.6(2) . . ?
C48 C41 Rh1 111.1(3) . . ?
C42 C41 H41 117.4 . . ?
C48 C41 H41 117.4 . . ?
Rh1 C41 H41 87.2 . . ?
C41 C42 C43 121.6(4) . . ?
C41 C42 Rh1 70.6(2) . . ?
C43 C42 Rh1 112.6(3) . . ?
C41 C42 H42 119.2 . . ?
C43 C42 H42 119.2 . . ?
Rh1 C42 H42 87.0 . . ?
C42 C43 C44 113.9(3) . . ?
C42 C43 H43A 108.8 . . ?
C44 C43 H43A 108.8 . . ?
C42 C43 H43B 108.8 . . ?
C44 C43 H43B 108.8 . . ?
H43A C43 H43B 107.7 . . ?
C45 C44 C43 112.6(3) . . ?
C45 C44 H44A 109.1 . . ?
C43 C44 H44A 109.1 . . ?
C45 C44 H44B 109.1 . . ?
C43 C44 H44B 109.1 . . ?
H44A C44 H44B 107.8 . . ?
C46 C45 C44 125.2(4) . . ?
C46 C45 Rh1 70.9(2) . . ?
C44 C45 Rh1 111.8(3) . . ?
C46 C45 H45 117.4 . . ?
C44 C45 H45 117.4 . . ?
Rh1 C45 H45 87.3 . . ?
C45 C46 C47 124.2(4) . . ?
C45 C46 Rh1 71.3(2) . . ?
C47 C46 Rh1 112.9(3) . . ?
C45 C46 H46 117.9 . . ?
C47 C46 H46 117.9 . . ?
Rh1 C46 H46 85.7 . . ?
C46 C47 C48 113.5(4) . . ?
C46 C47 H47A 108.9 . . ?
C48 C47 H47A 108.9 . . ?
C46 C47 H47B 108.9 . . ?
C48 C47 H47B 108.9 . . ?
H47A C47 H47B 107.7 . . ?
C41 C48 C47 114.0(3) . . ?
C41 C48 H48A 108.7 . . ?
C47 C48 H48A 108.7 . . ?
C41 C48 H48B 108.7 . . ?
C47 C48 H48B 108.7 . . ?
H48A C48 H48B 107.6 . . ?
C81 B1 C51 110.9(3) . . ?
C81 B1 C61 104.8(3) . . ?
C51 B1 C61 110.9(3) . . ?
C81 B1 C71 113.2(3) . . ?
C51 B1 C71 103.2(3) . . ?
C61 B1 C71 114.1(3) . . ?
C56 C51 C52 115.9(3) . . ?
C56 C51 B1 122.4(3) . . ?
C52 C51 B1 121.5(3) . . ?
C53 C52 C51 122.0(3) . . ?
C53 C52 H52 119.0 . . ?
C51 C52 H52 119.0 . . ?
C54 C53 C52 121.2(3) . . ?
C54 C53 C57 120.4(3) . . ?
C52 C53 C57 118.4(3) . . ?
C53 C54 C55 118.1(3) . . ?
C53 C54 H54 120.9 . . ?
C55 C54 H54 120.9 . . ?
C56 C55 C54 120.6(3) . . ?
C56 C55 C58 119.4(3) . . ?
C54 C55 C58 120.0(3) . . ?
C55 C56 C51 122.2(3) . . ?
C55 C56 H56 118.9 . . ?
C51 C56 H56 118.9 . . ?
F53B C57 F51C 132.7(7) . . ?
F53B C57 F52A 123.2(5) . . ?
F51C C57 F52A 30.8(5) . . ?
F53B C57 F52B 108.4(4) . . ?
F51C C57 F52B 54.6(6) . . ?
F52A C57 F52B 23.8(3) . . ?
F53B C57 F51B 108.6(3) . . ?
F51C C57 F51B 53.2(6) . . ?
F52A C57 F51B 83.3(4) . . ?
F52B C57 F51B 106.3(3) . . ?
F53B C57 F51A 80.3(3) . . ?
F51C C57 F51A 79.9(5) . . ?
F52A C57 F51A 106.9(3) . . ?
F52B C57 F51A 126.0(4) . . ?
F51B C57 F51A 29.9(3) . . ?
F53B C57 F52C 57.4(6) . . ?
F51C C57 F52C 106.6(4) . . ?
F52A C57 F52C 78.3(6) . . ?
F52B C57 F52C 56.1(6) . . ?
F51B C57 F52C 141.0(8) . . ?
F51A C57 F52C 128.4(7) . . ?
F53B C57 F53C 51.3(5) . . ?
F51C C57 F53C 106.1(4) . . ?
F52A C57 F53C 126.5(6) . . ?
F52B C57 F53C 135.2(7) . . ?
F51B C57 F53C 59.9(5) . . ?
F51A C57 F53C 30.0(5) . . ?
F52C C57 F53C 105.8(4) . . ?
F53B C57 F53A 27.4(3) . . ?
F51C C57 F53A 128.8(7) . . ?
F52A C57 F53A 105.9(3) . . ?
F52B C57 F53A 85.8(4) . . ?
F51B C57 F53A 131.6(4) . . ?
F51A C57 F53A 106.1(3) . . ?
F52C C57 F53A 30.9(5) . . ?
F53C C57 F53A 78.3(5) . . ?
F53B C57 C53 113.7(4) . . ?
F51C C57 C53 113.6(6) . . ?
F52A C57 C53 114.0(4) . . ?
F52B C57 C53 111.0(4) . . ?
F51B C57 C53 108.5(4) . . ?
F51A C57 C53 113.2(3) . . ?
F52C C57 C53 110.3(7) . . ?
F53C C57 C53 113.8(6) . . ?
F53A C57 C53 110.1(4) . . ?
F55 C58 F54 106.7(4) . . ?
F55 C58 F56 103.9(4) . . ?
F54 C58 F56 105.5(4) . . ?
F55 C58 C55 115.1(3) . . ?
F54 C58 C55 113.4(4) . . ?
F56 C58 C55 111.4(4) . . ?
C62 C61 C66 115.5(3) . . ?
C62 C61 B1 119.7(3) . . ?
C66 C61 B1 124.5(3) . . ?
C61 C62 C63 122.5(3) . . ?
C61 C62 H62 118.8 . . ?
C63 C62 H62 118.8 . . ?
C64 C63 C62 120.6(3) . . ?
C64 C63 C67 120.2(3) . . ?
C62 C63 C67 119.2(3) . . ?
C63 C64 C65 118.3(3) . . ?
C63 C64 H64 120.8 . . ?
C65 C64 H64 120.8 . . ?
C66 C65 C64 120.8(3) . . ?
C66 C65 C68 120.6(4) . . ?
C64 C65 C68 118.6(3) . . ?
C65 C66 C61 122.4(3) . . ?
C65 C66 H66 118.8 . . ?
C61 C66 H66 118.8 . . ?
F62 C67 F63 106.2(3) . . ?
F62 C67 F61 105.1(3) . . ?
F63 C67 F61 106.1(3) . . ?
F62 C67 C63 112.9(3) . . ?
F63 C67 C63 113.3(3) . . ?
F61 C67 C63 112.6(3) . . ?
F64 C68 F66 107.4(4) . . ?
F64 C68 F65 106.2(3) . . ?
F66 C68 F65 105.9(4) . . ?
F64 C68 C65 112.5(3) . . ?
F66 C68 C65 112.7(3) . . ?
F65 C68 C65 111.7(4) . . ?
C76 C71 C72 115.1(3) . . ?
C76 C71 B1 122.7(3) . . ?
C72 C71 B1 121.9(3) . . ?
C73 C72 C71 122.5(3) . . ?
C73 C72 H72 118.7 . . ?
C71 C72 H72 118.7 . . ?
C72 C73 C74 121.3(3) . . ?
C72 C73 C77 120.1(3) . . ?
C74 C73 C77 118.6(3) . . ?
C76 C75 C74 121.2(3) . . ?
C76 C75 C78 118.8(3) . . ?
C74 C75 C78 120.0(3) . . ?
C75 C76 C71 122.3(3) . . ?
C75 C76 H76 118.8 . . ?
C71 C76 H76 118.8 . . ?
F73A C77 F72C 125.2(7) . . ?
F73A C77 F71B 75.2(4) . . ?
F72C C77 F71B 73.0(5) . . ?
F73A C77 F72A 108.9(4) . . ?
F72C C77 F72A 58.2(6) . . ?
F71B C77 F72A 122.8(5) . . ?
F73A C77 F73B 33.6(3) . . ?
F72C C77 F73B 128.1(7) . . ?
F71B C77 F73B 107.5(3) . . ?
F72A C77 F73B 83.8(4) . . ?
F73A C77 F72B 124.1(5) . . ?
F72C C77 F72B 35.8(5) . . ?
F71B C77 F72B 106.5(3) . . ?
F72A C77 F72B 23.4(3) . . ?
F73B C77 F72B 105.4(3) . . ?
F73A C77 F71C 37.0(4) . . ?
F72C C77 F71C 107.3(4) . . ?
F71B C77 F71C 39.9(4) . . ?
F72A C77 F71C 131.2(6) . . ?
F73B C77 F71C 70.6(4) . . ?
F72B C77 F71C 131.0(6) . . ?
F73A C77 F73C 68.4(5) . . ?
F72C C77 F73C 106.8(4) . . ?
F71B C77 F73C 134.4(6) . . ?
F72A C77 F73C 51.1(6) . . ?
F73B C77 F73C 35.9(5) . . ?
F72B C77 F73C 74.4(5) . . ?
F71C C77 F73C 104.5(4) . . ?
F73A C77 F71A 105.2(3) . . ?
F72C C77 F71A 46.7(6) . . ?
F71B C77 F71A 31.3(3) . . ?
F72A C77 F71A 104.2(3) . . ?
F73B C77 F71A 134.5(4) . . ?
F72B C77 F71A 82.5(4) . . ?
F71C C77 F71A 71.1(5) . . ?
F73C C77 F71A 144.5(7) . . ?
F73A C77 C73 115.8(4) . . ?
F72C C77 C73 117.7(7) . . ?
F71B C77 C73 114.2(4) . . ?
F72A C77 C73 113.9(4) . . ?
F73B C77 C73 109.2(4) . . ?
F72B C77 C73 113.6(4) . . ?
F71C C77 C73 113.5(5) . . ?
F73C C77 C73 106.1(6) . . ?
F71A C77 C73 107.8(4) . . ?
F75A C78 F74B 118.8(5) . . ?
F75A C78 F76B 77.2(4) . . ?
F74B C78 F76B 109.3(3) . . ?
F75A C78 F74C 126.2(7) . . ?
F74B C78 F74C 40.0(5) . . ?
F76B C78 F74C 73.4(5) . . ?
F75A C78 F75C 58.9(6) . . ?
F74B C78 F75C 72.4(6) . . ?
F76B C78 F75C 126.2(7) . . ?
F74C C78 F75C 107.6(4) . . ?
F75A C78 F76A 109.3(3) . . ?
F74B C78 F76A 78.7(3) . . ?
F76B C78 F76A 36.6(3) . . ?
F74C C78 F76A 39.1(5) . . ?
F75C C78 F76A 133.7(7) . . ?
F75A C78 F76C 47.3(5) . . ?
F74B C78 F76C 133.1(6) . . ?
F76B C78 F76C 33.9(4) . . ?
F74C C78 F76C 105.2(4) . . ?
F75C C78 F76C 105.1(4) . . ?
F76A C78 F76C 70.4(5) . . ?
F75A C78 F74A 107.1(4) . . ?
F74B C78 F74A 24.4(3) . . ?
F76B C78 F74A 130.2(4) . . ?
F74C C78 F74A 64.4(6) . . ?
F75C C78 F74A 51.7(6) . . ?
F76A C78 F74A 102.8(3) . . ?
F76C C78 F74A 142.1(6) . . ?
F75A C78 F75B 28.0(3) . . ?
F74B C78 F75B 104.7(3) . . ?
F76B C78 F75B 104.8(3) . . ?
F74C C78 F75B 131.8(7) . . ?
F75C C78 F75B 34.2(6) . . ?
F76A C78 F75B 133.4(4) . . ?
F76C C78 F75B 75.1(5) . . ?
F74A C78 F75B 85.8(4) . . ?
F75A C78 C75 117.4(4) . . ?
F74B C78 C75 114.5(4) . . ?
F76B C78 C75 113.5(4) . . ?
F74C C78 C75 115.4(6) . . ?
F75C C78 C75 113.5(7) . . ?
F76A C78 C75 111.2(4) . . ?
F76C C78 C75 109.2(5) . . ?
F74A C78 C75 107.9(4) . . ?
F75B C78 C75 109.2(3) . . ?
C82 C81 C86 114.7(3) . . ?
C82 C81 B1 123.6(3) . . ?
C86 C81 B1 121.6(3) . . ?
C83 C82 C81 122.7(3) . . ?
C83 C82 H82 118.6 . . ?
C81 C82 H82 118.6 . . ?
C84 C83 C82 120.9(3) . . ?
C84 C83 C87 120.3(3) . . ?
C82 C83 C87 118.8(3) . . ?
C83 C84 C85 118.1(3) . . ?
C83 C84 H84 120.9 . . ?
C85 C84 H84 120.9 . . ?
C86 C85 C84 120.5(3) . . ?
C86 C85 C88 120.1(3) . . ?
C84 C85 C88 119.3(3) . . ?
C85 C86 C81 123.0(3) . . ?
C85 C86 H86 118.5 . . ?
C81 C86 H86 118.5 . . ?
F83 C87 F82 106.5(3) . . ?
F83 C87 F81 106.8(3) . . ?
F82 C87 F81 105.3(3) . . ?
F83 C87 C83 113.5(3) . . ?
F82 C87 C83 112.3(3) . . ?
F81 C87 C83 111.9(3) . . ?
F86C C88 F85B 47.8(6) . . ?
F86C C88 F84C 107.0(4) . . ?
F85B C88 F84C 135.7(8) . . ?
F86C C88 F84B 130.4(8) . . ?
F85B C88 F84B 107.1(4) . . ?
F84C C88 F84B 57.6(6) . . ?
F86C C88 F85C 106.9(4) . . ?
F85B C88 F85C 62.9(6) . . ?
F84C C88 F85C 106.6(4) . . ?
F84B C88 F85C 50.6(6) . . ?
F86C C88 F85A 26.5(5) . . ?
F85B C88 F85A 21.2(4) . . ?
F84C C88 F85A 125.1(7) . . ?
F84B C88 F85A 119.7(6) . . ?
F85C C88 F85A 82.4(6) . . ?
F86C C88 F84A 126.2(7) . . ?
F85B C88 F84A 89.5(5) . . ?
F84C C88 F84A 80.0(6) . . ?
F84B C88 F84A 22.5(4) . . ?
F85C C88 F84A 28.7(6) . . ?
F85A C88 F84A 106.5(4) . . ?
F86C C88 F86A 83.1(6) . . ?
F85B C88 F86A 124.9(5) . . ?
F84C C88 F86A 28.3(5) . . ?
F84B C88 F86A 84.8(4) . . ?
F85C C88 F86A 129.6(7) . . ?
F85A C88 F86A 106.7(3) . . ?
F84A C88 F86A 106.5(3) . . ?
F86C C88 F86B 60.8(6) . . ?
F85B C88 F86B 106.7(3) . . ?
F84C C88 F86B 52.2(6) . . ?
F84B C88 F86B 106.2(4) . . ?
F85C C88 F86B 140.6(8) . . ?
F85A C88 F86B 86.2(4) . . ?
F84A C88 F86B 125.9(5) . . ?
F86A C88 F86B 24.2(3) . . ?
F86C C88 C85 114.1(7) . . ?
F85B C88 C85 110.7(5) . . ?
F84C C88 C85 113.3(7) . . ?
F84B C88 C85 115.1(5) . . ?
F85C C88 C85 108.5(8) . . ?
F85A C88 C85 114.3(4) . . ?
F84A C88 C85 110.8(4) . . ?
F86A C88 C85 111.6(4) . . ?
F86B C88 C85 110.6(4) . . ?
C73 C74 C75 117.5(4) . . ?
C73 C74 H74 121.3 . . ?
C75 C74 H74 121.3 . . ?

loop_
_geom_bond_atom_site_label_1
_geom_bond_atom_site_label_2
_geom_bond_distance
_geom_bond_site_symmetry_2
_geom_bond_publ_flag
Rh1 N22 2.102(3) . ?
Rh1 N12 2.104(3) . ?
Rh1 C46 2.129(4) . ?
Rh1 C45 2.134(4) . ?
Rh1 C41 2.140(3) . ?
Rh1 C42 2.153(4) . ?
N1 C5 1.367(5) . ?
N1 H1A 0.8800 . ?
N1 H1B 0.8800 . ?
C1 N31 1.447(4) . ?
C1 N21 1.477(4) . ?
C1 N11 1.480(4) . ?
C1 C2 1.506(5) . ?
C2 C7 1.394(5) . ?
C2 C3 1.397(5) . ?
C3 C4 1.367(5) . ?
C3 H3 0.9500 . ?
C4 C5 1.398(5) . ?
C4 H4 0.9500 . ?
C5 C6 1.406(5) . ?
C6 C7 1.376(5) . ?
C6 H6 0.9500 . ?
C7 H7 0.9500 . ?
N11 N12 1.356(4) . ?
N11 C15 1.360(4) . ?
N12 C13 1.332(4) . ?
C13 C14 1.376(5) . ?
C13 H13 0.9500 . ?
C14 C15 1.359(5) . ?
C14 H14 0.9500 . ?
C15 H15 0.9500 . ?
N21 C25 1.354(5) . ?
N21 N22 1.360(4) . ?
N22 C23 1.327(5) . ?
C23 C24 1.378(6) . ?
C23 H23 0.9500 . ?
C24 C25 1.370(6) . ?
C24 H24 0.9500 . ?
C25 H25 0.9500 . ?
N31 C35 1.352(5) . ?
N31 N32 1.375(4) . ?
N32 C33 1.311(5) . ?
C33 C34 1.396(7) . ?
C33 H33 0.9500 . ?
C34 C35 1.351(6) . ?
C34 H34 0.9500 . ?
C35 H35 0.9500 . ?
C41 C42 1.391(5) . ?
C41 C48 1.484(6) . ?
C41 H41 0.9500 . ?
C42 C43 1.516(6) . ?
C42 H42 0.9500 . ?
C43 C44 1.521(6) . ?
C43 H43A 0.9900 . ?
C43 H43B 0.9900 . ?
C44 C45 1.511(5) . ?
C44 H44A 0.9900 . ?
C44 H44B 0.9900 . ?
C45 C46 1.379(6) . ?
C45 H45 0.9500 . ?
C46 C47 1.514(6) . ?
C46 H46 0.9500 . ?
C47 C48 1.533(6) . ?
C47 H47A 0.9900 . ?
C47 H47B 0.9900 . ?
C48 H48A 0.9900 . ?
C48 H48B 0.9900 . ?
B1 C81 1.631(5) . ?
B1 C51 1.642(5) . ?
B1 C61 1.644(5) . ?
B1 C71 1.646(5) . ?
C51 C56 1.395(5) . ?
C51 C52 1.397(5) . ?
C52 C53 1.390(4) . ?
C52 H52 0.9500 . ?
C53 C54 1.370(5) . ?
C53 C57 1.509(4) . ?
C54 C55 1.391(5) . ?
C54 H54 0.9500 . ?
C55 C56 1.388(5) . ?
C55 C58 1.490(5) . ?
C56 H56 0.9500 . ?
C57 F53B 1.311(4) . ?
C57 F51C 1.332(4) . ?
C57 F52A 1.333(4) . ?
C57 F52B 1.333(4) . ?
C57 F51B 1.334(4) . ?
C57 F51A 1.336(4) . ?
C57 F52C 1.336(4) . ?
C57 F53C 1.340(4) . ?
C57 F53A 1.343(4) . ?
C58 F55 1.302(5) . ?
C58 F54 1.306(5) . ?
C58 F56 1.342(6) . ?
C61 C62 1.393(5) . ?
C61 C66 1.403(5) . ?
C62 C63 1.396(5) . ?
C62 H62 0.9500 . ?
C63 C64 1.378(5) . ?
C63 C67 1.491(5) . ?
C64 C65 1.386(5) . ?
C64 H64 0.9500 . ?
C65 C66 1.384(5) . ?
C65 C68 1.504(5) . ?
C66 H66 0.9500 . ?
C67 F62 1.327(4) . ?
C67 F63 1.331(4) . ?
C67 F61 1.334(5) . ?
C68 F64 1.327(5) . ?
C68 F66 1.328(5) . ?
C68 F65 1.346(5) . ?
C71 C76 1.401(5) . ?
C71 C72 1.408(5) . ?
C72 C73 1.380(5) . ?
C72 H72 0.9500 . ?
C73 C74 1.380(5) . ?
C73 C77 1.509(5) . ?
C75 C76 1.383(5) . ?
C75 C74 1.394(5) . ?
C75 C78 1.503(5) . ?
C76 H76 0.9500 . ?
C77 F73A 1.316(4) . ?
C77 F72C 1.319(4) . ?
C77 F71B 1.326(4) . ?
C77 F72A 1.329(4) . ?
C77 F73B 1.338(4) . ?
C77 F72B 1.340(4) . ?
C77 F71C 1.341(4) . ?
C77 F73C 1.349(4) . ?
C77 F71A 1.366(4) . ?
C78 F75A 1.298(4) . ?
C78 F74B 1.320(4) . ?
C78 F76B 1.326(4) . ?
C78 F74C 1.326(4) . ?
C78 F75C 1.332(4) . ?
C78 F76A 1.352(4) . ?
C78 F76C 1.356(4) . ?
C78 F74A 1.360(4) . ?
C78 F75B 1.366(4) . ?
C81 C82 1.401(4) . ?
C81 C86 1.402(5) . ?
C82 C83 1.396(5) . ?
C82 H82 0.9500 . ?
C83 C84 1.373(5) . ?
C83 C87 1.500(5) . ?
C84 C85 1.391(5) . ?
C84 H84 0.9500 . ?
C85 C86 1.387(5) . ?
C85 C88 1.500(5) . ?
C86 H86 0.9500 . ?
C87 F83 1.328(4) . ?
C87 F82 1.334(4) . ?
C87 F81 1.336(4) . ?
C88 F86C 1.329(4) . ?
C88 F85B 1.331(4) . ?
C88 F84C 1.332(4) . ?
C88 F84B 1.332(4) . ?
C88 F85C 1.334(4) . ?
C88 F85A 1.334(4) . ?
C88 F84A 1.337(4) . ?
C88 F86A 1.337(4) . ?
C88 F86B 1.340(4) . ?
C74 H74 0.9500 . ?
